data_2017349
loop_
_publ_author_name
'Parkin, Sean R.'
'Behrman, Edward J.'

_publ_section_title
;
 Channel-forming solvates of 6-chloro-2,5-dihydroxypyridine and its
 solvent-free tautomer 6-chloro-5-hydroxy-2-pyridone
;
_journal_coeditor_code MX3019
_journal_issue 10
_journal_name_full 'Acta Crystallographica Section C'
_journal_page_first o529
_journal_page_last o533
_journal_paper_doi 10.1107/S0108270109036476
_journal_volume 65
_journal_year 2009
_chemical_formula_iupac 'C5 H4 Cl N O2'
_chemical_formula_moiety 'C5 H4 Cl N O2'
_chemical_formula_sum 'C5 H4 Cl N O2'
_chemical_formula_weight 145.54
_chemical_name_systematic
;
6-Chloro-5-hydroxy-2-pyridone
;
_space_group_IT_number 14
_symmetry_cell_setting monoclinic
_symmetry_space_group_name_Hall '-P 2yn'
_symmetry_space_group_name_H-M 'P 1 21/n 1'
_atom_sites_solution_hydrogens geom
_atom_sites_solution_primary direct
_atom_sites_solution_secondary difmap
_audit_creation_method SHELXL97
_cell_angle_alpha 90.00
_cell_angle_beta 90.8559(12)
_cell_angle_gamma 90.00
_cell_formula_units_Z 4
_cell_length_a 4.19600(10)
_cell_length_b 10.6058(3)
_cell_length_c 13.0059(4)
_cell_measurement_reflns_used 1401
_cell_measurement_temperature 90.0(2)
_cell_measurement_theta_max 27.48
_cell_measurement_theta_min 1.00
_cell_volume 578.72(3)
_computing_cell_refinement 'SCALEPACK (Otwinowski & Minor, 1997)'
_computing_data_collection 'COLLECT (Nonius, 1998)'
_computing_data_reduction 'DENZO-SMN (Otwinowski & Minor, 1997)'
_computing_molecular_graphics 'XP in SHELXTL (Sheldrick, 2008)'
_computing_publication_material
;
SHELXL97 (Sheldrick, 2008) and local procedures
;
_computing_structure_refinement 'SHELXL97 (Sheldrick, 2008)'
_computing_structure_solution 'SHELXS97 (Sheldrick, 2008)'
_diffrn_ambient_temperature 90.0(2)
_diffrn_detector_area_resol_mean 9.1
_diffrn_measured_fraction_theta_full 0.999
_diffrn_measured_fraction_theta_max 0.999
_diffrn_measurement_device_type 'Nonius KappaCCD area-detector'
_diffrn_measurement_method '\w scans at fixed \c = 55\%'
_diffrn_radiation_monochromator graphite
_diffrn_radiation_source 'fine-focus sealed tube'
_diffrn_radiation_type MoK\a
_diffrn_radiation_wavelength 0.71073
_diffrn_reflns_av_R_equivalents 0.0370
_diffrn_reflns_av_sigmaI/netI 0.0328
_diffrn_reflns_limit_h_max 5
_diffrn_reflns_limit_h_min -5
_diffrn_reflns_limit_k_max 13
_diffrn_reflns_limit_k_min -11
_diffrn_reflns_limit_l_max 16
_diffrn_reflns_limit_l_min -16
_diffrn_reflns_number 7956
_diffrn_reflns_theta_full 27.47
_diffrn_reflns_theta_max 27.47
_diffrn_reflns_theta_min 2.48
_diffrn_standards_number 0
_exptl_absorpt_coefficient_mu 0.569
_exptl_absorpt_correction_type none
_exptl_crystal_colour colourless
_exptl_crystal_density_diffrn 1.670
_exptl_crystal_density_method 'not measured'
_exptl_crystal_description block
_exptl_crystal_F_000 296
_exptl_crystal_size_max 0.15
_exptl_crystal_size_mid 0.15
_exptl_crystal_size_min 0.12
_refine_diff_density_max 0.277
_refine_diff_density_min -0.257
_refine_ls_extinction_method none
_refine_ls_goodness_of_fit_ref 1.119
_refine_ls_hydrogen_treatment constr
_refine_ls_matrix_type full
_refine_ls_number_parameters 83
_refine_ls_number_reflns 1329
_refine_ls_number_restraints 0
_refine_ls_restrained_S_all 1.119
_refine_ls_R_factor_all 0.0436
_refine_ls_R_factor_gt 0.0342
_refine_ls_shift/su_max 0.001
_refine_ls_shift/su_mean 0.000
_refine_ls_structure_factor_coef Fsqd
_refine_ls_weighting_details 'calc w = 1/[\s^2^(Fo^2^)+(0.0256P)^2^+0.4865P] where P=(Fo^2^+2Fc^2^)/3'
_refine_ls_weighting_scheme calc
_refine_ls_wR_factor_gt 0.0762
_refine_ls_wR_factor_ref 0.0813
_reflns_number_gt 1124
_reflns_number_total 1329
_reflns_threshold_expression I>2\s(I)
_cod_data_source_file mx3019.cif
_cod_data_source_block I
_cod_original_sg_symbol_H-M 'P 21/n'
_cod_database_code 2017349
_cod_database_fobs_code 2017349

loop_
_symmetry_equiv_pos_as_xyz
'x, y, z'
'-x+1/2, y+1/2, -z+1/2'
'-x, -y, -z'
'x-1/2, -y-1/2, z-1/2'

loop_
_atom_site_type_symbol
_atom_site_label
_atom_site_fract_x
_atom_site_fract_y
_atom_site_fract_z
_atom_site_U_iso_or_equiv
_atom_site_adp_type
_atom_site_calc_flag
_atom_site_refinement_flags
_atom_site_occupancy
_atom_site_disorder_assembly
_atom_site_disorder_group
N N1 0.7527(3) 0.39466(14) 0.42347(10) 0.0135(3) Uani d . 1 . .
H H1 0.8152 0.4063 0.4877 0.016 Uiso calc R 1 . .
C C2 0.8634(4) 0.47507(16) 0.35071(13) 0.0144(4) Uani d . 1 . .
C C3 0.7474(4) 0.45377(17) 0.24818(13) 0.0154(3) Uani d . 1 . .
H H3 0.8150 0.5071 0.1940 0.019 Uiso calc R 1 . .
C C4 0.5417(4) 0.35810(17) 0.22780(13) 0.0168(4) Uani d . 1 . .
H H4 0.4658 0.3464 0.1593 0.020 Uiso calc R 1 . .
C C5 0.4369(4) 0.27523(16) 0.30544(13) 0.0148(4) Uani d . 1 . .
C C6 0.5503(4) 0.29713(16) 0.40244(13) 0.0142(3) Uani d . 1 . .
O O1 1.0593(3) 0.56173(12) 0.37709(9) 0.0170(3) Uani d . 1 . .
O O2 0.2272(3) 0.18022(12) 0.28759(10) 0.0188(3) Uani d . 1 . .
H H2 0.2661 0.1465 0.2307 0.028 Uiso calc R 1 . .
Cl Cl1 0.44759(11) 0.20514(4) 0.50532(3) 0.02215(15) Uani d . 1 . .

loop_
_atom_site_aniso_label
_atom_site_aniso_U_11
_atom_site_aniso_U_22
_atom_site_aniso_U_33
_atom_site_aniso_U_12
_atom_site_aniso_U_13
_atom_site_aniso_U_23
N1 0.0152(7) 0.0155(7) 0.0098(6) 0.0000(6) -0.0016(5) -0.0013(6)
C2 0.0162(8) 0.0128(8) 0.0142(8) 0.0030(6) 0.0009(6) -0.0002(6)
C3 0.0186(8) 0.0162(9) 0.0115(8) 0.0025(7) 0.0010(6) 0.0021(7)
C4 0.0177(8) 0.0207(9) 0.0120(8) 0.0046(7) -0.0003(6) -0.0031(7)
C5 0.0125(8) 0.0154(9) 0.0164(8) 0.0021(6) 0.0005(6) -0.0044(7)
C6 0.0153(8) 0.0134(8) 0.0139(8) 0.0016(7) 0.0015(6) 0.0011(7)
O1 0.0207(6) 0.0155(6) 0.0148(6) -0.0024(5) -0.0013(5) 0.0007(5)
O2 0.0183(6) 0.0204(7) 0.0178(6) -0.0047(5) 0.0010(5) -0.0057(5)
Cl1 0.0246(3) 0.0252(3) 0.0167(2) -0.00672(18) -0.00072(17) 0.00559(18)

loop_
_atom_type_symbol
_atom_type_description
_atom_type_scat_dispersion_real
_atom_type_scat_dispersion_imag
_atom_type_scat_source
C C 0.0033 0.0016 'International Tables Vol C Tables 4.2.6.8 and 6.1.1.4'
H H 0.0000 0.0000 'International Tables Vol C Tables 4.2.6.8 and 6.1.1.4'
N N 0.0061 0.0033 'International Tables Vol C Tables 4.2.6.8 and 6.1.1.4'
O O 0.0106 0.0060 'International Tables Vol C Tables 4.2.6.8 and 6.1.1.4'
Cl Cl 0.1484 0.1585 'International Tables Vol C Tables 4.2.6.8 and 6.1.1.4'

loop_
_geom_angle_atom_site_label_1
_geom_angle_atom_site_label_2
_geom_angle_atom_site_label_3
_geom_angle_site_symmetry_1
_geom_angle_site_symmetry_3
_geom_angle
_geom_angle_publ_flag
C2 N1 C6 . . 123.64(14) y
C2 N1 H1 . . 118.2 ?
C6 N1 H1 . . 118.2 ?
O1 C2 N1 . . 119.31(15) y
O1 C2 C3 . . 124.95(15) y
N1 C2 C3 . . 115.74(15) y
C4 C3 C2 . . 120.48(16) y
C4 C3 H3 . . 119.8 ?
C2 C3 H3 . . 119.8 ?
C3 C4 C5 . . 121.98(16) y
C3 C4 H4 . . 119.0 ?
C5 C4 H4 . . 119.0 ?
O2 C5 C6 . . 120.16(16) y
O2 C5 C4 . . 123.23(15) y
C6 C5 C4 . . 116.59(16) y
C5 C6 N1 . . 121.55(16) y
C5 C6 Cl1 . . 122.48(14) y
N1 C6 Cl1 . . 115.97(12) y
C5 O2 H2 . . 109.5 ?

loop_
_geom_bond_atom_site_label_1
_geom_bond_atom_site_label_2
_geom_bond_site_symmetry_2
_geom_bond_distance
_geom_bond_publ_flag
N1 C2 . 1.361(2) y
N1 C6 . 1.363(2) y
N1 H1 . 0.8800 ?
C2 O1 . 1.277(2) y
C2 C3 . 1.431(2) y
C3 C4 . 1.356(2) y
C3 H3 . 0.9500 ?
C4 C5 . 1.414(2) y
C4 H4 . 0.9500 ?
C5 O2 . 1.356(2) y
C5 C6 . 1.362(2) y
C6 Cl1 . 1.7162(17) y
O2 H2 . 0.8400 ?

loop_
_geom_hbond_atom_site_label_D
_geom_hbond_atom_site_label_H
_geom_hbond_atom_site_label_A
_geom_hbond_site_symmetry_A
_geom_hbond_distance_DH
_geom_hbond_distance_HA
_geom_hbond_distance_DA
_geom_hbond_angle_DHA
N1 H1 O1 3_766 0.88 1.86 2.7393(18) 177.4
O2 H2 O1 2_645 0.84 1.83 2.6507(17) 166.0

loop_
_geom_torsion_atom_site_label_1
_geom_torsion_atom_site_label_2
_geom_torsion_atom_site_label_3
_geom_torsion_atom_site_label_4
_geom_torsion_site_symmetry_1
_geom_torsion_site_symmetry_2
_geom_torsion_site_symmetry_3
_geom_torsion_site_symmetry_4
_geom_torsion
_geom_torsion_publ_flag
C6 N1 C2 O1 . . . . -178.08(15) ?
C6 N1 C2 C3 . . . . 1.6(2) ?
O1 C2 C3 C4 . . . . 179.30(16) ?
N1 C2 C3 C4 . . . . -0.3(2) ?
C2 C3 C4 C5 . . . . -0.8(3) ?
C3 C4 C5 O2 . . . . 178.80(16) ?
C3 C4 C5 C6 . . . . 0.7(3) ?
O2 C5 C6 N1 . . . . -177.66(15) ?
C4 C5 C6 N1 . . . . 0.5(2) ?
O2 C5 C6 Cl1 . . . . 2.1(2) ?
C4 C5 C6 Cl1 . . . . -179.81(12) ?
C2 N1 C6 C5 . . . . -1.7(3) ?
C2 N1 C6 Cl1 . . . . 178.57(13) ?

loop_
_cod_related_entry_id
_cod_related_entry_database
_cod_related_entry_code
1 ChemSpider 24587705
